data_7018919
loop_
_publ_author_name
'Sauerbrey, Susanne'
'Majhi, Paresh Kumar'
'Schnakenburg, Gregor'
'Arduengo Iii, Anthony J.'
'Streubel, Rainer'

_publ_section_title
;
 Synthesis, structure and reactivity of 4-phosphanylated
 1,3-dialkyl-imidazole-2-thiones.
;
_journal_issue 17
_journal_name_full 'Dalton transactions (Cambridge, England : 2003)'
_journal_page_first 5368
_journal_page_last 5376
_journal_paper_doi 10.1039/c2dt12483a
_journal_volume 41
_journal_year 2012
_chemical_formula_moiety 'C19 H21 N2 O P S'
_chemical_formula_sum 'C19 H21 N2 O P S'
_chemical_formula_weight 356.41
_chemical_name_systematic
;
?
;
_space_group_IT_number 14
_symmetry_cell_setting monoclinic
_symmetry_space_group_name_Hall '-P 2ybc'
_symmetry_space_group_name_H-M 'P 1 21/c 1'
_atom_sites_solution_hydrogens geom
_atom_sites_solution_primary direct
_atom_sites_solution_secondary difmap
_audit_creation_method SHELXL-97
_cell_angle_alpha 90.00
_cell_angle_beta 96.234(3)
_cell_angle_gamma 90.00
_cell_formula_units_Z 4
_cell_length_a 10.9872(5)
_cell_length_b 17.9986(8)
_cell_length_c 9.5368(4)
_cell_measurement_reflns_used 4618
_cell_measurement_temperature 123(2)
_cell_measurement_theta_max 29.13
_cell_measurement_theta_min 1.00
_cell_volume 1874.79(14)
_computing_cell_refinement 'HKL Scalepack (Otwinowski & Minor 1997)'
_computing_data_collection 'HKL Denzo and Scalepack (Otwinowski & Minor 1997)'
_computing_data_reduction 'HKL Denzo and Scalepack (Otwinowski & Minor 1997)'
_computing_molecular_graphics 'DIAMOND (Brandenburg, 1999)'
_computing_publication_material 'SHELXL97 (Sheldrick, 1997)'
_computing_structure_refinement 'SHELXL-97 (Sheldrick, 1997)'
_computing_structure_solution 'SHELXS-97 (Sheldrick, 1990)'
_diffrn_ambient_temperature 123(2)
_diffrn_detector_area_resol_mean 9
_diffrn_measured_fraction_theta_full 0.992
_diffrn_measured_fraction_theta_max 0.992
_diffrn_measurement_device '95mm CCD camera on \k-goniostat'
_diffrn_measurement_device_type 'Nonius KappaCCD'
_diffrn_measurement_method 'CCD rotation images, thick slices'
_diffrn_radiation_monochromator 'horizonally mounted graphite crystal'
_diffrn_radiation_type MoK\a
_diffrn_radiation_wavelength 0.71073
_diffrn_reflns_av_R_equivalents 0.1074
_diffrn_reflns_av_sigmaI/netI 0.0910
_diffrn_reflns_limit_h_max 13
_diffrn_reflns_limit_h_min -14
_diffrn_reflns_limit_k_max 23
_diffrn_reflns_limit_k_min -23
_diffrn_reflns_limit_l_max 12
_diffrn_reflns_limit_l_min -11
_diffrn_reflns_number 17455
_diffrn_reflns_theta_full 28.00
_diffrn_reflns_theta_max 28.00
_diffrn_reflns_theta_min 2.92
_exptl_absorpt_coefficient_mu 0.266
_exptl_absorpt_correction_T_max 0.9587
_exptl_absorpt_correction_T_min 0.9012
_exptl_absorpt_correction_type multi-scan
_exptl_absorpt_process_details
;
R.H. Blessing, Acta Cryst. (1995), A51, 33-38
;
_exptl_crystal_colour colourless
_exptl_crystal_density_diffrn 1.263
_exptl_crystal_density_method 'not measured'
_exptl_crystal_description block
_exptl_crystal_F_000 752
_exptl_crystal_size_max 0.40
_exptl_crystal_size_mid 0.32
_exptl_crystal_size_min 0.16
_refine_diff_density_max 0.299
_refine_diff_density_min -0.455
_refine_diff_density_rms 0.064
_refine_ls_extinction_method none
_refine_ls_goodness_of_fit_ref 0.936
_refine_ls_hydrogen_treatment constr
_refine_ls_matrix_type full
_refine_ls_number_parameters 220
_refine_ls_number_reflns 4494
_refine_ls_number_restraints 0
_refine_ls_restrained_S_all 0.936
_refine_ls_R_factor_all 0.0791
_refine_ls_R_factor_gt 0.0409
_refine_ls_shift/su_max 0.001
_refine_ls_shift/su_mean 0.000
_refine_ls_structure_factor_coef Fsqd
_refine_ls_weighting_details 'calc w=1/[\s^2^(Fo^2^)+(0.0397P)^2^+0.0000P] where P=(Fo^2^+2Fc^2^)/3'
_refine_ls_weighting_scheme calc
_refine_ls_wR_factor_gt 0.0899
_refine_ls_wR_factor_ref 0.1013
_reflns_number_gt 2925
_reflns_number_total 4494
_reflns_threshold_expression >2sigma(I)
_cod_data_source_file c2dt12483a.txt
_cod_data_source_block 4d-GSTR181
_cod_depositor_comments
;
The following automatic conversions were performed:

'_symmetry_cell_setting' value 'Monoclinic' changed to 'monoclinic'
according to /home/saulius/struct/CIF-dictionaries/cif_core.dic
dictionary named 'cif_core.dic' version 2.4.1 from
2010-06-29.

'_exptl_absorpt_correction_type' value 'Multi-Scan'
changed to 'multi-scan' according to
/home/saulius/struct/CIF-dictionaries/cif_core.dic dictionary named
'cif_core.dic' version 2.4.1 from 2010-06-29.

Automatic conversion script
Id: cif_fix_values 1715 2011-07-08 13:25:40Z adriana 
;
_cod_original_sg_symbol_H-M 'P 21/c'
_cod_database_code 7018919

loop_
_symmetry_equiv_pos_as_xyz
'x, y, z'
'-x, y+1/2, -z+1/2'
'-x, -y, -z'
'x, -y-1/2, z-1/2'

loop_
_atom_site_label
_atom_site_type_symbol
_atom_site_fract_x
_atom_site_fract_y
_atom_site_fract_z
_atom_site_U_iso_or_equiv
_atom_site_adp_type
_atom_site_occupancy
_atom_site_symmetry_multiplicity
_atom_site_calc_flag
_atom_site_refinement_flags
C1 C -1.05586(17) -0.09136(10) -0.91756(19) 0.0225(4) Uani 1 1 d .
C2 C -0.88024(17) -0.15327(10) -0.93023(18) 0.0232(4) Uani 1 1 d .
H2A H -0.8181 -0.1817 -0.9671 0.028 Uiso 1 1 calc R
C3 C -0.87752(17) -0.12796(9) -0.79691(18) 0.0207(4) Uani 1 1 d .
C4 C -1.02849(19) -0.14866(11) -1.15250(19) 0.0295(5) Uani 1 1 d .
H4A H -1.0883 -0.1098 -1.1901 0.035 Uiso 1 1 calc R
C5 C -1.0942(2) -0.22294(13) -1.1599(2) 0.0451(6) Uani 1 1 d .
H5A H -1.1221 -0.2347 -1.2585 0.068 Uiso 1 1 calc R
H5B H -1.1649 -0.2203 -1.1057 0.068 Uiso 1 1 calc R
H5C H -1.0381 -0.2617 -1.1204 0.068 Uiso 1 1 calc R
C6 C -0.9211(2) -0.14672(12) -1.2393(2) 0.0368(5) Uani 1 1 d .
H6A H -0.8770 -0.0997 -1.2227 0.055 Uiso 1 1 calc R
H6B H -0.9511 -0.1510 -1.3396 0.055 Uiso 1 1 calc R
H6C H -0.8659 -0.1882 -1.2119 0.055 Uiso 1 1 calc R
C7 C -1.02962(19) -0.05746(11) -0.66290(19) 0.0290(5) Uani 1 1 d .
H7A H -1.1193 -0.0564 -0.6724 0.043 Uiso 1 1 calc R
H7B H -0.9979 -0.0067 -0.6509 0.043 Uiso 1 1 calc R
H7C H -0.9995 -0.0874 -0.5805 0.043 Uiso 1 1 calc R
C8 C -0.63337(17) -0.17394(10) -0.74328(18) 0.0228(4) Uani 1 1 d .
C9 C -0.57833(19) -0.24171(11) -0.7044(2) 0.0313(5) Uani 1 1 d .
H9A H -0.6123 -0.2726 -0.6378 0.038 Uiso 1 1 calc R
C10 C -0.4745(2) -0.26402(13) -0.7625(2) 0.0408(6) Uani 1 1 d .
H10A H -0.4371 -0.3101 -0.7352 0.049 Uiso 1 1 calc R
C11 C -0.4249(2) -0.22004(13) -0.8595(2) 0.0401(6) Uani 1 1 d .
H11A H -0.3534 -0.2358 -0.8989 0.048 Uiso 1 1 calc R
C12 C -0.47894(19) -0.15258(12) -0.8999(2) 0.0329(5) Uani 1 1 d .
H12A H -0.4443 -0.1221 -0.9666 0.039 Uiso 1 1 calc R
C13 C -0.58335(18) -0.12990(10) -0.8430(2) 0.0268(4) Uani 1 1 d .
H13A H -0.6212 -0.0841 -0.8718 0.032 Uiso 1 1 calc R
C14 C -0.72023(16) -0.05627(10) -0.57631(18) 0.0213(4) Uani 1 1 d .
C15 C -0.73161(18) 0.01009(10) -0.6520(2) 0.0253(4) Uani 1 1 d .
H15A H -0.7649 0.0099 -0.7482 0.030 Uiso 1 1 calc R
C16 C -0.69428(18) 0.07634(11) -0.5866(2) 0.0304(5) Uani 1 1 d .
H16A H -0.7026 0.1216 -0.6381 0.036 Uiso 1 1 calc R
C17 C -0.64503(18) 0.07693(11) -0.4468(2) 0.0316(5) Uani 1 1 d .
H17A H -0.6189 0.1224 -0.4029 0.038 Uiso 1 1 calc R
C18 C -0.6338(2) 0.01143(11) -0.3712(2) 0.0325(5) Uani 1 1 d .
H18A H -0.6003 0.0120 -0.2751 0.039 Uiso 1 1 calc R
C19 C -0.67125(18) -0.05524(11) -0.4349(2) 0.0269(4) Uani 1 1 d .
H19A H -0.6636 -0.1002 -0.3824 0.032 Uiso 1 1 calc R
N1 N -0.98837(14) -0.13088(8) -1.00345(15) 0.0223(4) Uani 1 1 d .
N2 N -0.98812(14) -0.09010(8) -0.78926(15) 0.0214(3) Uani 1 1 d .
O O -0.79482(12) -0.19939(7) -0.54812(13) 0.0267(3) Uani 1 1 d .
P P -0.76145(4) -0.14483(2) -0.65445(5) 0.02064(13) Uani 1 1 d .
S S -1.19404(5) -0.05214(3) -0.95979(5) 0.03164(15) Uani 1 1 d .

loop_
_atom_site_aniso_label
_atom_site_aniso_U_11
_atom_site_aniso_U_22
_atom_site_aniso_U_33
_atom_site_aniso_U_23
_atom_site_aniso_U_13
_atom_site_aniso_U_12
C1 0.0225(10) 0.0234(9) 0.0214(9) 0.0013(8) 0.0016(8) -0.0019(8)
C2 0.0216(10) 0.0233(9) 0.0243(10) -0.0002(8) 0.0017(8) 0.0009(8)
C3 0.0206(10) 0.0190(8) 0.0225(10) -0.0008(7) 0.0023(8) 0.0005(8)
C4 0.0326(12) 0.0341(11) 0.0200(10) -0.0042(8) -0.0055(8) 0.0092(9)
C5 0.0389(14) 0.0511(14) 0.0430(13) -0.0175(11) -0.0055(11) -0.0045(11)
C6 0.0474(14) 0.0394(12) 0.0238(10) 0.0014(9) 0.0057(10) 0.0090(10)
C7 0.0282(11) 0.0362(11) 0.0230(10) -0.0023(8) 0.0056(8) 0.0057(9)
C8 0.0206(10) 0.0250(9) 0.0217(10) -0.0060(8) -0.0028(8) 0.0000(8)
C9 0.0303(12) 0.0303(10) 0.0331(12) -0.0003(9) 0.0023(9) 0.0045(9)
C10 0.0373(14) 0.0434(13) 0.0417(13) -0.0014(11) 0.0043(11) 0.0178(11)
C11 0.0260(12) 0.0560(14) 0.0382(13) -0.0145(11) 0.0026(10) 0.0101(11)
C12 0.0269(12) 0.0433(12) 0.0286(11) -0.0079(10) 0.0036(9) -0.0062(10)
C13 0.0255(11) 0.0280(10) 0.0266(10) -0.0035(8) 0.0016(8) -0.0013(8)
C14 0.0179(10) 0.0242(9) 0.0224(9) -0.0012(8) 0.0048(7) 0.0001(8)
C15 0.0263(11) 0.0257(9) 0.0238(10) -0.0003(8) 0.0017(8) -0.0031(8)
C16 0.0273(11) 0.0248(10) 0.0393(12) 0.0015(9) 0.0049(9) -0.0026(8)
C17 0.0272(12) 0.0316(11) 0.0365(12) -0.0112(9) 0.0054(9) -0.0037(9)
C18 0.0302(12) 0.0400(12) 0.0261(10) -0.0089(9) -0.0016(9) -0.0020(9)
C19 0.0253(11) 0.0313(10) 0.0239(10) -0.0009(8) 0.0021(8) -0.0008(9)
N1 0.0216(9) 0.0253(8) 0.0192(8) -0.0018(6) -0.0008(7) 0.0022(7)
N2 0.0195(8) 0.0239(8) 0.0209(8) -0.0011(7) 0.0032(6) 0.0017(7)
O 0.0306(8) 0.0249(7) 0.0245(7) 0.0042(5) 0.0021(6) -0.0027(6)
P 0.0211(3) 0.0203(2) 0.0201(2) 0.00045(19) 0.00055(19) 0.0000(2)
S 0.0229(3) 0.0425(3) 0.0291(3) 0.0012(2) 0.0006(2) 0.0082(2)

loop_
_atom_type_symbol
_atom_type_description
_atom_type_scat_dispersion_real
_atom_type_scat_dispersion_imag
_atom_type_scat_source
C C 0.0033 0.0016 'International Tables Vol C Tables 4.2.6.8 and 6.1.1.4'
H H 0.0000 0.0000 'International Tables Vol C Tables 4.2.6.8 and 6.1.1.4'
N N 0.0061 0.0033 'International Tables Vol C Tables 4.2.6.8 and 6.1.1.4'
O O 0.0106 0.0060 'International Tables Vol C Tables 4.2.6.8 and 6.1.1.4'
P P 0.1023 0.0942 'International Tables Vol C Tables 4.2.6.8 and 6.1.1.4'
S S 0.1246 0.1234 'International Tables Vol C Tables 4.2.6.8 and 6.1.1.4'

loop_
_geom_angle_atom_site_label_1
_geom_angle_atom_site_label_2
_geom_angle_atom_site_label_3
_geom_angle
N2 C1 N1 105.58(15)
N2 C1 S 126.80(14)
N1 C1 S 127.62(13)
C3 C2 N1 108.07(17)
C3 C2 H2A 126.0
N1 C2 H2A 126.0
C2 C3 N2 106.43(15)
C2 C3 P 126.94(15)
N2 C3 P 126.48(13)
N1 C4 C6 110.65(16)
N1 C4 C5 109.07(16)
C6 C4 C5 112.96(17)
N1 C4 H4A 108.0
C6 C4 H4A 108.0
C5 C4 H4A 108.0
C4 C5 H5A 109.5
C4 C5 H5B 109.5
H5A C5 H5B 109.5
C4 C5 H5C 109.5
H5A C5 H5C 109.5
H5B C5 H5C 109.5
C4 C6 H6A 109.5
C4 C6 H6B 109.5
H6A C6 H6B 109.5
C4 C6 H6C 109.5
H6A C6 H6C 109.5
H6B C6 H6C 109.5
N2 C7 H7A 109.5
N2 C7 H7B 109.5
H7A C7 H7B 109.5
N2 C7 H7C 109.5
H7A C7 H7C 109.5
H7B C7 H7C 109.5
C9 C8 C13 119.14(18)
C9 C8 P 117.95(15)
C13 C8 P 122.81(14)
C10 C9 C8 120.1(2)
C10 C9 H9A 120.0
C8 C9 H9A 120.0
C11 C10 C9 120.5(2)
C11 C10 H10A 119.7
C9 C10 H10A 119.7
C10 C11 C12 120.1(2)
C10 C11 H11A 119.9
C12 C11 H11A 119.9
C13 C12 C11 119.8(2)
C13 C12 H12A 120.1
C11 C12 H12A 120.1
C12 C13 C8 120.32(18)
C12 C13 H13A 119.8
C8 C13 H13A 119.8
C15 C14 C19 119.46(16)
C15 C14 P 122.76(13)
C19 C14 P 117.75(13)
C16 C15 C14 119.90(17)
C16 C15 H15A 120.1
C14 C15 H15A 120.1
C17 C16 C15 120.36(18)
C17 C16 H16A 119.8
C15 C16 H16A 119.8
C18 C17 C16 120.03(18)
C18 C17 H17A 120.0
C16 C17 H17A 120.0
C17 C18 C19 120.30(19)
C17 C18 H18A 119.8
C19 C18 H18A 119.8
C18 C19 C14 119.95(18)
C18 C19 H19A 120.0
C14 C19 H19A 120.0
C1 N1 C2 110.18(14)
C1 N1 C4 124.49(15)
C2 N1 C4 125.30(16)
C1 N2 C3 109.72(15)
C1 N2 C7 124.06(15)
C3 N2 C7 126.14(14)
O P C3 115.02(8)
O P C14 111.90(8)
C3 P C14 106.96(8)
O P C8 113.14(8)
C3 P C8 102.82(8)
C14 P C8 106.21(8)

loop_
_geom_bond_atom_site_label_1
_geom_bond_atom_site_label_2
_geom_bond_distance
C1 N2 1.362(2)
C1 N1 1.363(2)
C1 S 1.6831(19)
C2 C3 1.348(2)
C2 N1 1.372(2)
C2 H2A 0.9500
C3 N2 1.402(2)
C3 P 1.7857(18)
C4 N1 1.477(2)
C4 C6 1.513(3)
C4 C5 1.518(3)
C4 H4A 1.0000
C5 H5A 0.9800
C5 H5B 0.9800
C5 H5C 0.9800
C6 H6A 0.9800
C6 H6B 0.9800
C6 H6C 0.9800
C7 N2 1.458(2)
C7 H7A 0.9800
C7 H7B 0.9800
C7 H7C 0.9800
C8 C9 1.394(3)
C8 C13 1.395(3)
C8 P 1.798(2)
C9 C10 1.381(3)
C9 H9A 0.9500
C10 C11 1.375(3)
C10 H10A 0.9500
C11 C12 1.388(3)
C11 H11A 0.9500
C12 C13 1.383(3)
C12 H12A 0.9500
C13 H13A 0.9500
C14 C15 1.394(2)
C14 C19 1.397(2)
C14 P 1.7966(18)
C15 C16 1.387(3)
C15 H15A 0.9500
C16 C17 1.383(3)
C16 H16A 0.9500
C17 C18 1.381(3)
C17 H17A 0.9500
C18 C19 1.387(3)
C18 H18A 0.9500
C19 H19A 0.9500
O P 1.4858(13)

loop_
_geom_torsion_atom_site_label_1
_geom_torsion_atom_site_label_2
_geom_torsion_atom_site_label_3
_geom_torsion_atom_site_label_4
_geom_torsion
N1 C2 C3 N2 0.8(2)
N1 C2 C3 P 176.70(13)
C13 C8 C9 C10 1.0(3)
P C8 C9 C10 -175.49(16)
C8 C9 C10 C11 -0.3(3)
C9 C10 C11 C12 0.0(3)
C10 C11 C12 C13 -0.4(3)
C11 C12 C13 C8 1.1(3)
C9 C8 C13 C12 -1.4(3)
P C8 C13 C12 174.95(14)
C19 C14 C15 C16 0.1(3)
P C14 C15 C16 -177.83(15)
C14 C15 C16 C17 0.4(3)
C15 C16 C17 C18 -0.6(3)
C16 C17 C18 C19 0.3(3)
C17 C18 C19 C14 0.2(3)
C15 C14 C19 C18 -0.4(3)
P C14 C19 C18 177.63(16)
N2 C1 N1 C2 -0.48(19)
S C1 N1 C2 179.58(14)
N2 C1 N1 C4 177.79(16)
S C1 N1 C4 -2.1(3)
C3 C2 N1 C1 -0.2(2)
C3 C2 N1 C4 -178.49(17)
C6 C4 N1 C1 144.01(18)
C5 C4 N1 C1 -91.1(2)
C6 C4 N1 C2 -38.0(2)
C5 C4 N1 C2 86.9(2)
N1 C1 N2 C3 1.00(19)
S C1 N2 C3 -179.06(14)
N1 C1 N2 C7 -175.90(16)
S C1 N2 C7 4.0(3)
C2 C3 N2 C1 -1.2(2)
P C3 N2 C1 -177.06(13)
C2 C3 N2 C7 175.66(17)
P C3 N2 C7 -0.2(3)
C2 C3 P O -104.75(18)
N2 C3 P O 70.32(17)
C2 C3 P C14 130.31(17)
N2 C3 P C14 -54.62(18)
C2 C3 P C8 18.68(19)
N2 C3 P C8 -166.25(15)
C15 C14 P O -154.24(16)
C19 C14 P O 27.85(18)
C15 C14 P C3 -27.43(19)
C19 C14 P C3 154.65(15)
C15 C14 P C8 81.85(17)
C19 C14 P C8 -96.06(16)
C9 C8 P O -0.89(17)
C13 C8 P O -177.27(13)
C9 C8 P C3 -125.56(15)
C13 C8 P C3 58.06(16)
C9 C8 P C14 122.24(15)
C13 C8 P C14 -54.13(16)
